data_1561218
loop_
_publ_author_name
'Meng, Lingkun'
'Liu, Kang'
'Liang, Chen'
'Guo, Xiaolei'
'Han, Xu'
'Ren, Siyuan'
'Ma, Dingxuan'
'Li, Guanghua'
'Shi, Zhan'
'Feng, Shouhua'

_publ_section_title
;
 Three 3D metal coordination polymers based on triazol-functionalized
 rigid ligand: Synthesis, topological structure and properties
;
_journal_name_full 'Journal of Solid State Chemistry'
_journal_page_first 56
_journal_page_last 63
_journal_paper_doi 10.1016/j.jssc.2017.09.023
_journal_volume 258
_journal_year 2018
_chemical_formula_moiety 'C18 H24 Co2 N3 O13.50'
_chemical_formula_sum 'C18 H24 Co2 N3 O13.5'
_chemical_formula_weight 616.26
_space_group_IT_number 61
_space_group_name_Hall '-P 2ac 2ab'
_space_group_name_H-M_alt 'P b c a'
_symmetry_cell_setting orthorhombic
_symmetry_space_group_name_H-M 'P b c a'
_atom_sites_solution_hydrogens geom
_atom_sites_solution_primary direct
_atom_sites_solution_secondary difmap
_cell_angle_alpha 90.00
_cell_angle_beta 90.00
_cell_angle_gamma 90.00
_cell_formula_units_Z 8
_cell_length_a 14.932(3)
_cell_length_b 17.072(3)
_cell_length_c 21.282(4)
_cell_measurement_reflns_used 6136
_cell_measurement_temperature 293(2)
_cell_measurement_theta_max 27.46
_cell_measurement_theta_min 2.98
_cell_volume 5425.2(18)
_computing_cell_refinement Process-auto
_computing_data_collection Process-auto
_computing_data_reduction Process-auto
_computing_structure_refinement 'SHELXL-97 (Sheldrick, 1997)'
_computing_structure_solution 'SHELXS-97 (Sheldrick, 1990)'
_diffrn_ambient_temperature 293(2)
_diffrn_detector_area_resol_mean 10.0
_diffrn_measured_fraction_theta_full 0.987
_diffrn_measured_fraction_theta_max 0.987
_diffrn_measurement_device_type 'Rigaku RAXIS-RAPID'
_diffrn_measurement_method omega-scan
_diffrn_radiation_monochromator graphite
_diffrn_radiation_source 'fine-focus sealed tube'
_diffrn_radiation_type MoK\a
_diffrn_radiation_wavelength 0.71073
_diffrn_reflns_av_R_equivalents 0.0524
_diffrn_reflns_av_sigmaI/netI 0.0316
_diffrn_reflns_limit_h_max 17
_diffrn_reflns_limit_h_min -19
_diffrn_reflns_limit_k_max 21
_diffrn_reflns_limit_k_min -21
_diffrn_reflns_limit_l_max 27
_diffrn_reflns_limit_l_min -27
_diffrn_reflns_number 47921
_diffrn_reflns_theta_full 27.46
_diffrn_reflns_theta_max 27.46
_diffrn_reflns_theta_min 2.98
_diffrn_standards_decay_% 0
_diffrn_standards_interval_count 0
_diffrn_standards_interval_time 0
_diffrn_standards_number 0
_exptl_absorpt_coefficient_mu 1.289
_exptl_absorpt_correction_T_max 0.7916
_exptl_absorpt_correction_T_min 0.7441
_exptl_absorpt_correction_type empirical
_exptl_absorpt_process_details Process-auto
_exptl_crystal_colour 'light red'
_exptl_crystal_density_diffrn 1.509
_exptl_crystal_density_method 'not measured'
_exptl_crystal_description block
_exptl_crystal_F_000 2520
_exptl_crystal_size_max 0.27
_exptl_crystal_size_mid 0.26
_exptl_crystal_size_min 0.24
_refine_diff_density_max 0.386
_refine_diff_density_min -0.365
_refine_diff_density_rms 0.061
_refine_ls_extinction_method none
_refine_ls_goodness_of_fit_ref 1.069
_refine_ls_hydrogen_treatment mixed
_refine_ls_matrix_type full
_refine_ls_number_parameters 289
_refine_ls_number_reflns 6136
_refine_ls_number_restraints 1
_refine_ls_restrained_S_all 1.071
_refine_ls_R_factor_all 0.0433
_refine_ls_R_factor_gt 0.0319
_refine_ls_shift/su_max 0.001
_refine_ls_shift/su_mean 0.000
_refine_ls_structure_factor_coef Fsqd
_refine_ls_weighting_details 'calc w=1/[\s^2^(Fo^2^)+(0.0325P)^2^+2.9206P] where P=(Fo^2^+2Fc^2^)/3'
_refine_ls_weighting_scheme calc
_refine_ls_wR_factor_gt 0.0725
_refine_ls_wR_factor_ref 0.0754
_reflns_number_gt 5099
_reflns_number_total 6136
_reflns_threshold_expression >2sigma(I)
_cod_data_source_file JSSC-2018-258-56.cif
_cod_data_source_block 2
_cod_depositor_comments
;
The following automatic conversions were performed:

data item '_symmetry_cell_setting' value 'Orthorhombic' was changed
to 'orthorhombic' in accordance with the built-in table derived from
the CIF Core dictionary named 'cif_core.dic' version 2.4.5 last
updated on 2014-11-21.

data item '_exptl_crystal_density_meas' value 'none' was changed to
'?' -- the value is perceived as not measured.

Automatic conversion script
Id: cif_fix_values 8369 2020-08-20 11:38:08Z andrius 
;
_cod_original_cell_volume 5425.4(19)
_cod_original_sg_symbol_H-M Pbca
_cod_original_formula_sum 'C18 H24 Co2 N3 O13.50'
_cod_database_code 1561218

loop_
_symmetry_equiv_pos_as_xyz
'x, y, z'
'-x+1/2, -y, z+1/2'
'-x, y+1/2, -z+1/2'
'x+1/2, -y+1/2, -z'
'-x, -y, -z'
'x-1/2, y, -z-1/2'
'x, -y-1/2, z-1/2'
'-x-1/2, y-1/2, z'

loop_
_atom_site_label
_atom_site_type_symbol
_atom_site_fract_x
_atom_site_fract_y
_atom_site_fract_z
_atom_site_U_iso_or_equiv
_atom_site_adp_type
_atom_site_occupancy
_atom_site_symmetry_multiplicity
_atom_site_calc_flag
_atom_site_refinement_flags
_atom_site_disorder_assembly
_atom_site_disorder_group
Co1 Co 0.598889(17) 0.468626(15) 0.487662(12) 0.01695(7) Uani 1 1 d . . .
Co2 Co 0.442663(16) 0.389506(14) 0.391498(12) 0.01390(7) Uani 1 1 d . . .
O1 O 0.88202(10) 0.57294(8) 0.08150(7) 0.0234(3) Uani 1 1 d . . .
O2 O 0.83671(10) 0.46204(8) 0.12860(7) 0.0248(3) Uani 1 1 d . . .
O3 O 0.59924(10) 0.81688(8) 0.18809(7) 0.0276(3) Uani 1 1 d . . .
O4 O 0.64868(10) 0.79047(8) 0.09308(7) 0.0262(3) Uani 1 1 d . . .
O5 O 0.85256(10) 0.86044(9) 0.45922(8) 0.0332(4) Uani 1 1 d . . .
O6 O 0.95936(10) 0.80540(9) 0.39986(9) 0.0397(4) Uani 1 1 d . . .
O7 O 0.46295(9) 0.43070(8) 0.48043(6) 0.0172(3) Uani 1 1 d D . .
H7 H 0.4491(14) 0.3909(11) 0.5066(10) 0.021 Uiso 1 1 d D . .
O8 O 0.73578(11) 0.50302(12) 0.49032(9) 0.0393(4) Uani 1 1 d . . .
H8A H 0.7688(19) 0.5446(17) 0.5130(14) 0.047 Uiso 1 1 d . . .
H8B H 0.773(2) 0.4830(18) 0.4693(15) 0.047 Uiso 1 1 d . . .
N1 N 0.61822(11) 0.54729(9) 0.29534(7) 0.0168(3) Uani 1 1 d . . .
N2 N 0.59280(10) 0.51029(9) 0.39169(7) 0.0179(3) Uani 1 1 d . . .
N3 N 0.53525(11) 0.46972(9) 0.35228(8) 0.0190(3) Uani 1 1 d . . .
C1 C 0.64127(12) 0.55732(11) 0.35688(9) 0.0171(4) Uani 1 1 d . . .
C2 C 0.55091(13) 0.49285(12) 0.29472(9) 0.0208(4) Uani 1 1 d . . .
C3 C 0.65857(13) 0.58450(11) 0.24141(9) 0.0179(4) Uani 1 1 d . . .
C4 C 0.72297(13) 0.54362(11) 0.20780(9) 0.0194(4) Uani 1 1 d . . .
H4 H 0.7397 0.4934 0.2200 0.023 Uiso 1 1 calc R . .
C5 C 0.76236(13) 0.57862(11) 0.15545(9) 0.0180(4) Uani 1 1 d . . .
C6 C 0.73464(13) 0.65279(11) 0.13685(9) 0.0196(4) Uani 1 1 d . . .
H6 H 0.7593 0.6756 0.1011 0.024 Uiso 1 1 calc R . .
C7 C 0.67023(13) 0.69324(11) 0.17133(10) 0.0200(4) Uani 1 1 d . . .
C8 C 0.63230(13) 0.65949(11) 0.22481(9) 0.0201(4) Uani 1 1 d . . .
H8 H 0.5904 0.6867 0.2487 0.024 Uiso 1 1 calc R . .
C9 C 0.83306(13) 0.53498(11) 0.11889(9) 0.0181(4) Uani 1 1 d . . .
C10 C 0.63829(13) 0.77207(11) 0.14980(10) 0.0199(4) Uani 1 1 d . . .
C11 C 0.70660(14) 0.61747(11) 0.37795(9) 0.0212(4) Uani 1 1 d . . .
C12 C 0.67526(14) 0.67988(13) 0.41309(12) 0.0308(5) Uani 1 1 d . . .
H12 H 0.6154 0.6819 0.4251 0.037 Uiso 1 1 calc R . .
C13 C 0.73348(15) 0.73949(13) 0.43043(11) 0.0327(5) Uani 1 1 d . . .
H13 H 0.7127 0.7807 0.4550 0.039 Uiso 1 1 calc R . .
C14 C 0.82260(14) 0.73825(12) 0.41149(10) 0.0241(4) Uani 1 1 d . . .
C15 C 0.85423(15) 0.67463(13) 0.37693(12) 0.0320(5) Uani 1 1 d . . .
H15 H 0.9141 0.6726 0.3649 0.038 Uiso 1 1 calc R . .
C16 C 0.79658(15) 0.61434(13) 0.36045(12) 0.0321(5) Uani 1 1 d . . .
H16 H 0.8179 0.5718 0.3377 0.039 Uiso 1 1 calc R . .
C17 C 0.88338(14) 0.80698(12) 0.42529(10) 0.0244(4) Uani 1 1 d . . .
C18 C 0.50215(19) 0.46782(17) 0.23707(11) 0.0454(7) Uani 1 1 d . . .
H18A H 0.5261 0.4949 0.2013 0.068 Uiso 1 1 calc R . .
H18B H 0.4397 0.4801 0.2414 0.068 Uiso 1 1 calc R . .
H18C H 0.5092 0.4124 0.2314 0.068 Uiso 1 1 calc R . .

loop_
_atom_site_aniso_label
_atom_site_aniso_U_11
_atom_site_aniso_U_22
_atom_site_aniso_U_33
_atom_site_aniso_U_23
_atom_site_aniso_U_13
_atom_site_aniso_U_12
Co1 0.01857(14) 0.01675(13) 0.01552(13) -0.00337(10) -0.00112(10) 0.00286(10)
Co2 0.01584(13) 0.01023(12) 0.01561(13) -0.00170(9) 0.00079(10) -0.00076(9)
O1 0.0311(8) 0.0179(7) 0.0211(7) 0.0017(6) 0.0105(6) 0.0007(6)
O2 0.0276(8) 0.0151(7) 0.0315(8) 0.0029(6) 0.0101(6) 0.0058(6)
O3 0.0388(9) 0.0170(7) 0.0269(8) 0.0030(6) 0.0045(7) 0.0108(6)
O4 0.0354(8) 0.0187(7) 0.0246(8) 0.0083(6) 0.0071(6) 0.0089(6)
O5 0.0329(9) 0.0268(8) 0.0400(10) -0.0146(7) 0.0073(7) -0.0117(7)
O6 0.0256(8) 0.0244(8) 0.0691(13) -0.0159(8) 0.0150(8) -0.0107(6)
O7 0.0221(7) 0.0151(7) 0.0144(7) -0.0003(5) 0.0005(5) 0.0009(5)
O8 0.0260(9) 0.0507(11) 0.0412(11) -0.0091(9) 0.0025(8) -0.0041(8)
N1 0.0230(8) 0.0141(8) 0.0133(8) 0.0016(6) 0.0040(6) -0.0038(6)
N2 0.0210(8) 0.0173(8) 0.0154(8) -0.0013(6) 0.0002(7) -0.0067(6)
N3 0.0230(9) 0.0195(8) 0.0145(8) 0.0016(6) -0.0013(6) -0.0098(6)
C1 0.0186(9) 0.0142(9) 0.0186(10) -0.0027(7) 0.0038(8) -0.0022(7)
C2 0.0251(10) 0.0207(10) 0.0165(10) 0.0009(8) 0.0008(8) -0.0066(8)
C3 0.0228(10) 0.0166(9) 0.0144(9) 0.0028(7) 0.0031(8) -0.0031(7)
C4 0.0251(10) 0.0131(9) 0.0199(10) 0.0039(7) 0.0023(8) 0.0025(7)
C5 0.0206(10) 0.0166(9) 0.0167(9) 0.0005(7) 0.0019(8) 0.0037(7)
C6 0.0227(10) 0.0179(10) 0.0183(10) 0.0056(7) 0.0060(8) 0.0023(7)
C7 0.0246(10) 0.0121(9) 0.0232(10) 0.0042(8) 0.0040(8) 0.0037(7)
C8 0.0241(10) 0.0166(10) 0.0198(10) 0.0011(8) 0.0077(8) 0.0037(7)
C9 0.0234(10) 0.0151(9) 0.0156(9) 0.0011(7) 0.0004(8) 0.0026(7)
C10 0.0198(10) 0.0142(9) 0.0257(11) 0.0045(8) 0.0035(8) 0.0018(7)
C11 0.0251(10) 0.0188(10) 0.0198(10) -0.0013(8) 0.0015(8) -0.0094(8)
C12 0.0227(11) 0.0282(12) 0.0415(14) -0.0079(10) 0.0105(10) -0.0080(9)
C13 0.0340(13) 0.0240(12) 0.0401(14) -0.0136(10) 0.0113(10) -0.0080(9)
C14 0.0254(11) 0.0194(10) 0.0276(11) -0.0032(8) 0.0021(9) -0.0065(8)
C15 0.0209(11) 0.0267(12) 0.0483(15) -0.0102(10) 0.0086(10) -0.0059(8)
C16 0.0274(12) 0.0238(11) 0.0452(14) -0.0129(10) 0.0077(10) -0.0046(9)
C17 0.0259(11) 0.0184(10) 0.0288(11) -0.0011(8) -0.0026(9) -0.0051(8)
C18 0.0572(17) 0.0575(17) 0.0214(12) 0.0036(11) -0.0096(12) -0.0326(14)

loop_
_atom_type_symbol
_atom_type_description
_atom_type_scat_dispersion_real
_atom_type_scat_dispersion_imag
_atom_type_scat_source
C C 0.0033 0.0016 'International Tables Vol C Tables 4.2.6.8 and 6.1.1.4'
H H 0.0000 0.0000 'International Tables Vol C Tables 4.2.6.8 and 6.1.1.4'
N N 0.0061 0.0033 'International Tables Vol C Tables 4.2.6.8 and 6.1.1.4'
O O 0.0106 0.0060 'International Tables Vol C Tables 4.2.6.8 and 6.1.1.4'
Co Co 0.3494 0.9721 'International Tables Vol C Tables 4.2.6.8 and 6.1.1.4'

loop_
_geom_angle_atom_site_label_1
_geom_angle_atom_site_label_2
_geom_angle_atom_site_label_3
_geom_angle
_geom_angle_site_symmetry_1
_geom_angle_site_symmetry_3
O7 Co1 O5 173.15(6) 5_666 8_755
O7 Co1 O8 101.02(7) 5_666 .
O5 Co1 O8 85.28(7) 8_755 .
O7 Co1 O7 81.44(6) 5_666 .
O5 Co1 O7 92.36(6) 8_755 .
O8 Co1 O7 176.90(7) . .
O7 Co1 O1 91.64(5) 5_666 2_665
O5 Co1 O1 86.01(6) 8_755 2_665
O8 Co1 O1 86.48(7) . 2_665
O7 Co1 O1 95.36(5) . 2_665
O7 Co1 N2 91.03(6) 5_666 .
O5 Co1 N2 91.83(7) 8_755 .
O8 Co1 N2 88.55(7) . .
O7 Co1 N2 89.52(5) . .
O1 Co1 N2 174.74(6) 2_665 .
O7 Co2 O2 95.72(6) . 6_556
O7 Co2 O6 93.14(6) . 8_755
O2 Co2 O6 170.51(6) 6_556 8_755
O7 Co2 N3 92.62(6) . .
O2 Co2 N3 91.77(6) 6_556 .
O6 Co2 N3 91.21(7) 8_755 .
O7 Co2 O3 162.60(5) . 3_645
O2 Co2 O3 87.72(6) 6_556 3_645
O6 Co2 O3 82.81(6) 8_755 3_645
N3 Co2 O3 104.34(6) . 3_645
O7 Co2 O4 102.64(5) . 3_645
O2 Co2 O4 90.96(6) 6_556 3_645
O6 Co2 O4 83.77(7) 8_755 3_645
N3 Co2 O4 164.15(6) . 3_645
O3 Co2 O4 60.17(5) 3_645 3_645
O7 Co2 C10 132.35(6) . 3_645
O2 Co2 C10 92.16(6) 6_556 3_645
O6 Co2 C10 79.32(6) 8_755 3_645
N3 Co2 C10 134.08(7) . 3_645
O3 Co2 C10 30.27(6) 3_645 3_645
O4 Co2 C10 30.16(6) 3_645 3_645
C9 O1 Co1 119.76(13) . 2_664
C9 O2 Co2 126.39(13) . 6_656
C10 O3 Co2 88.61(12) . 3_655
C10 O4 Co2 88.41(11) . 3_655
C17 O5 Co1 133.56(14) . 8_765
C17 O6 Co2 131.59(14) . 8_765
Co2 O7 Co1 121.67(6) . 5_666
Co2 O7 Co1 108.20(6) . .
Co1 O7 Co1 98.56(6) 5_666 .
Co2 O7 H7 106.2(14) . .
Co1 O7 H7 108.7(14) 5_666 .
Co1 O7 H7 113.7(14) . .
Co1 O8 H8A 133.6(16) . .
Co1 O8 H8B 123(2) . .
H8A O8 H8B 103(3) . .
C1 N1 C2 106.24(15) . .
C1 N1 C3 127.05(16) . .
C2 N1 C3 126.68(16) . .
C1 N2 N3 107.84(15) . .
C1 N2 Co1 135.36(13) . .
N3 N2 Co1 115.65(11) . .
C2 N3 N2 107.76(15) . .
C2 N3 Co2 132.93(13) . .
N2 N3 Co2 119.30(12) . .
N2 C1 N1 109.04(16) . .
N2 C1 C11 128.00(18) . .
N1 C1 C11 122.81(17) . .
N3 C2 N1 109.09(17) . .
N3 C2 C18 126.69(18) . .
N1 C2 C18 124.17(18) . .
C8 C3 C4 122.01(17) . .
C8 C3 N1 119.43(17) . .
C4 C3 N1 118.56(16) . .
C3 C4 C5 119.28(17) . .
C3 C4 H4 120.4 . .
C5 C4 H4 120.4 . .
C6 C5 C4 119.49(17) . .
C6 C5 C9 120.77(17) . .
C4 C5 C9 119.73(17) . .
C5 C6 C7 120.48(18) . .
C5 C6 H6 119.8 . .
C7 C6 H6 119.8 . .
C6 C7 C8 120.34(17) . .
C6 C7 C10 120.23(17) . .
C8 C7 C10 119.38(17) . .
C3 C8 C7 118.34(17) . .
C3 C8 H8 120.8 . .
C7 C8 H8 120.8 . .
O1 C9 O2 125.82(18) . .
O1 C9 C5 118.55(16) . .
O2 C9 C5 115.63(17) . .
O4 C10 O3 121.75(17) . .
O4 C10 C7 118.59(17) . .
O3 C10 C7 119.61(18) . .
O4 C10 Co2 61.43(10) . 3_655
O3 C10 Co2 61.12(10) . 3_655
C7 C10 Co2 168.72(15) . 3_655
C12 C11 C16 119.97(18) . .
C12 C11 C1 118.25(18) . .
C16 C11 C1 121.69(18) . .
C11 C12 C13 119.8(2) . .
C11 C12 H12 120.1 . .
C13 C12 H12 120.1 . .
C12 C13 C14 120.7(2) . .
C12 C13 H13 119.6 . .
C14 C13 H13 119.6 . .
C13 C14 C15 119.27(19) . .
C13 C14 C17 120.41(19) . .
C15 C14 C17 120.24(19) . .
C16 C15 C14 120.1(2) . .
C16 C15 H15 120.0 . .
C14 C15 H15 120.0 . .
C15 C16 C11 120.1(2) . .
C15 C16 H16 119.9 . .
C11 C16 H16 119.9 . .
O5 C17 O6 126.58(19) . .
O5 C17 C14 117.21(18) . .
O6 C17 C14 116.18(19) . .
C2 C18 H18A 109.5 . .
C2 C18 H18B 109.5 . .
H18A C18 H18B 109.5 . .
C2 C18 H18C 109.5 . .
H18A C18 H18C 109.5 . .
H18B C18 H18C 109.5 . .

loop_
_geom_bond_atom_site_label_1
_geom_bond_atom_site_label_2
_geom_bond_distance
_geom_bond_site_symmetry_2
Co1 O7 2.0660(13) 5_666
Co1 O5 2.0745(15) 8_755
Co1 O8 2.1275(18) .
Co1 O7 2.1362(14) .
Co1 O1 2.1384(15) 2_665
Co1 N2 2.1647(17) .
Co2 O7 2.0416(14) .
Co2 O2 2.0541(14) 6_556
Co2 O6 2.0577(15) 8_755
Co2 N3 2.1175(16) .
Co2 O3 2.1904(15) 3_645
Co2 O4 2.1970(14) 3_645
Co2 C10 2.5007(19) 3_645
O1 C9 1.260(2) .
O1 Co1 2.1384(15) 2_664
O2 C9 1.264(2) .
O2 Co2 2.0541(14) 6_656
O3 C10 1.261(2) .
O3 Co2 2.1904(15) 3_655
O4 C10 1.257(2) .
O4 Co2 2.1970(14) 3_655
O5 C17 1.251(3) .
O5 Co1 2.0745(15) 8_765
O6 C17 1.257(3) .
O6 Co2 2.0577(15) 8_765
O7 Co1 2.0660(13) 5_666
O7 H7 0.903(15) .
O8 H8A 0.99(3) .
O8 H8B 0.79(3) .
N1 C1 1.365(2) .
N1 C2 1.369(2) .
N1 C3 1.444(2) .
N2 C1 1.310(2) .
N2 N3 1.386(2) .
N3 C2 1.308(3) .
C1 C11 1.486(3) .
C2 C18 1.489(3) .
C3 C8 1.385(3) .
C3 C4 1.387(3) .
C4 C5 1.394(3) .
C4 H4 0.9300 .
C5 C6 1.390(3) .
C5 C9 1.508(3) .
C6 C7 1.393(3) .
C6 H6 0.9300 .
C7 C8 1.396(3) .
C7 C10 1.500(3) .
C8 H8 0.9300 .
C10 Co2 2.5007(19) 3_655
C11 C12 1.383(3) .
C11 C16 1.395(3) .
C12 C13 1.388(3) .
C12 H12 0.9300 .
C13 C14 1.391(3) .
C13 H13 0.9300 .
C14 C15 1.394(3) .
C14 C17 1.512(3) .
C15 C16 1.387(3) .
C15 H15 0.9300 .
C16 H16 0.9300 .
C18 H18A 0.9600 .
C18 H18B 0.9600 .
C18 H18C 0.9600 .
